data_1562471
loop_
_publ_author_name
'Keates, Adam C.'
'Wang, Qianlong'
'Weller, Mark T.'

_publ_section_title
;
 Synthesis and structural characterisation of iron(II) and copper(II)
 diphosphates containing flattened metal oxotetrahedra
;
_journal_issue 1
_journal_name_full 'Journal of Solid State Chemistry'
_journal_page_first 10
_journal_page_last 14
_journal_paper_doi 10.1016/j.jssc.2013.10.024
_journal_volume 210
_journal_year 2014
_chemical_formula_sum 'Cu K2 O7 P2'
_chemical_formula_weight 315.69
_space_group_IT_number 113
_space_group_name_Hall 'P -4 2ab'
_space_group_name_H-M_alt 'P -4 21 m'
_symmetry_cell_setting tetragonal
_symmetry_space_group_name_H-M 'P -4 21 m'
_atom_sites_solution_primary direct
_atom_sites_solution_secondary difmap
_cell_angle_alpha 90.00
_cell_angle_beta 90.00
_cell_angle_gamma 90.00
_cell_formula_units_Z 2
_cell_length_a 8.056(2)
_cell_length_b 8.056(2)
_cell_length_c 5.4600(11)
_cell_measurement_reflns_used 2755
_cell_measurement_temperature 100(2)
_cell_measurement_theta_max 27.5
_cell_measurement_theta_min 3.7
_cell_volume 354.35(14)
_computing_structure_refinement 'SHELXL-97 (Sheldrick, 2008)'
_diffrn_ambient_temperature 100(2)
_diffrn_detector_area_resol_mean 28.5714
_diffrn_measured_fraction_theta_full 1.000
_diffrn_measured_fraction_theta_max 1.000
_diffrn_measurement_device_type 'Rigaku Saturn724+ (2x2 bin mode)'
_diffrn_measurement_method 'profile data from \w-scans'
_diffrn_radiation_monochromator Confocal
_diffrn_radiation_source 'Rotating Anode'
_diffrn_radiation_type MoK\a
_diffrn_radiation_wavelength 0.71073
_diffrn_reflns_av_R_equivalents 0.0894
_diffrn_reflns_av_sigmaI/netI 0.0596
_diffrn_reflns_limit_h_max 10
_diffrn_reflns_limit_h_min -10
_diffrn_reflns_limit_k_max 10
_diffrn_reflns_limit_k_min -6
_diffrn_reflns_limit_l_max 7
_diffrn_reflns_limit_l_min -6
_diffrn_reflns_number 3290
_diffrn_reflns_theta_full 27.42
_diffrn_reflns_theta_max 27.42
_diffrn_reflns_theta_min 3.58
_exptl_absorpt_coefficient_mu 4.70
_exptl_absorpt_correction_T_max 0.9285
_exptl_absorpt_correction_T_min 0.8954
_exptl_absorpt_correction_type multi-scan
_exptl_crystal_colour Blue
_exptl_crystal_density_diffrn 2.959
_exptl_crystal_density_method 'not measured'
_exptl_crystal_description Ellispe
_exptl_crystal_F_000 284
_exptl_crystal_size_max 0.02
_exptl_crystal_size_mid 0.01
_exptl_crystal_size_min 0.01
_refine_diff_density_max 0.432
_refine_diff_density_min -0.441
_refine_diff_density_rms 0.115
_refine_ls_abs_structure_details 'Flack H D (1983), Acta Cryst. A39, 876-881'
_refine_ls_abs_structure_Flack -0.02(5)
_refine_ls_extinction_method none
_refine_ls_goodness_of_fit_ref 0.919
_refine_ls_matrix_type full
_refine_ls_number_parameters 34
_refine_ls_number_reflns 454
_refine_ls_number_restraints 0
_refine_ls_restrained_S_all 0.919
_refine_ls_R_factor_all 0.0345
_refine_ls_R_factor_gt 0.0267
_refine_ls_shift/su_max 0.000
_refine_ls_shift/su_mean 0.000
_refine_ls_structure_factor_coef Fsqd
_refine_ls_weighting_details 'calc w=1/[\s^2^(Fo^2^)+(0.0252P)^2^+0.0000P] where P=(Fo^2^+2Fc^2^)/3'
_refine_ls_weighting_scheme calc
_refine_ls_wR_factor_gt 0.0603
_refine_ls_wR_factor_ref 0.0629
_reflns_number_gt 387
_reflns_number_total 454
_reflns_threshold_expression >2\s(I)
_cod_data_source_file JSSC-2014-210-10.cif
_cod_data_source_block 1
_cod_original_cell_volume 354.35(15)
_cod_original_sg_symbol_H-M P-42(1)m
_cod_original_formula_sum 'K2 Cu P2 O7'
_cod_database_code 1562471

loop_
_symmetry_equiv_pos_as_xyz
'x, y, z'
'-x, -y, z'
'y, -x, -z'
'-y, x, -z'
'-x+1/2, y+1/2, -z'
'x+1/2, -y+1/2, -z'
'-y+1/2, -x+1/2, z'
'y+1/2, x+1/2, z'

loop_
_atom_site_label
_atom_site_type_symbol
_atom_site_fract_x
_atom_site_fract_y
_atom_site_fract_z
_atom_site_U_iso_or_equiv
_atom_site_adp_type
_atom_site_occupancy
_atom_site_symmetry_multiplicity
_atom_site_calc_flag
_atom_site_refinement_flags
_atom_site_disorder_assembly
_atom_site_disorder_group
K1 K 0.33421(8) 0.16579(8) 0.4917(3) 0.0128(3) Uani 1 2 d S . .
Cu1 Cu 0.0000 0.0000 0.0000 0.0110(2) Uani 1 4 d S . .
P1 P 0.63383(11) 0.13383(11) 0.9785(3) 0.0104(3) Uani 1 2 d S . .
O1 O 0.5000 0.0000 0.8733(11) 0.0150(12) Uani 1 4 d S . .
O2 O 0.2048(4) -0.0776(3) 0.8566(5) 0.0152(7) Uani 1 1 d . . .
O3 O 0.6356(3) 0.1356(3) 0.2511(7) 0.0137(9) Uani 1 2 d S . .

loop_
_atom_site_aniso_label
_atom_site_aniso_U_11
_atom_site_aniso_U_22
_atom_site_aniso_U_33
_atom_site_aniso_U_23
_atom_site_aniso_U_13
_atom_site_aniso_U_12
K1 0.0131(3) 0.0131(3) 0.0123(6) -0.0004(4) 0.0004(4) 0.0017(4)
Cu1 0.0098(3) 0.0098(3) 0.0135(5) 0.000 0.000 0.000
P1 0.0101(4) 0.0101(4) 0.0109(8) -0.0001(5) -0.0001(5) -0.0002(4)
O1 0.0193(19) 0.0193(19) 0.006(3) 0.000 0.000 -0.002(2)
O2 0.0159(14) 0.0190(14) 0.0109(17) 0.0007(12) -0.0020(13) 0.0017(12)
O3 0.0135(12) 0.0135(12) 0.014(3) 0.0004(12) 0.0004(12) -0.0012(17)

loop_
_atom_type_symbol
_atom_type_description
_atom_type_scat_dispersion_real
_atom_type_scat_dispersion_imag
_atom_type_scat_source
O O 0.0106 0.0060 'International Tables Vol C Tables 4.2.6.8 and 6.1.1.4'
P P 0.1023 0.0942 'International Tables Vol C Tables 4.2.6.8 and 6.1.1.4'
K K 0.2009 0.2494 'International Tables Vol C Tables 4.2.6.8 and 6.1.1.4'
Cu Cu 0.3201 1.2651 'International Tables Vol C Tables 4.2.6.8 and 6.1.1.4'

loop_
_geom_angle_atom_site_label_1
_geom_angle_atom_site_label_2
_geom_angle_atom_site_label_3
_geom_angle
_geom_angle_site_symmetry_1
_geom_angle_site_symmetry_3
O3 K1 O3 146.01(7) 3_566 2_655
O3 K1 O3 146.01(7) 3_566 .
O3 K1 O3 67.74(14) 2_655 .
O3 K1 O1 100.38(12) 3_566 .
O3 K1 O1 83.88(10) 2_655 .
O3 K1 O1 83.88(10) . .
O3 K1 O2 81.29(10) 3_566 4_556
O3 K1 O2 80.94(9) 2_655 4_556
O3 K1 O2 109.36(11) . 4_556
O1 K1 O2 153.97(6) . 4_556
O3 K1 O2 81.29(10) 3_566 5_556
O3 K1 O2 109.36(11) 2_655 5_556
O3 K1 O2 80.94(9) . 5_556
O1 K1 O2 153.97(6) . 5_556
O2 K1 O2 52.03(11) 4_556 5_556
O3 K1 O2 80.37(9) 3_566 7
O3 K1 O2 124.41(9) 2_655 7
O3 K1 O2 76.80(10) . 7
O1 K1 O2 50.14(6) . 7
O2 K1 O2 153.02(4) 4_556 7
O2 K1 O2 105.47(10) 5_556 7
O3 K1 O2 80.37(9) 3_566 .
O3 K1 O2 76.80(10) 2_655 .
O3 K1 O2 124.41(9) . .
O1 K1 O2 50.14(6) . .
O2 K1 O2 105.47(10) 4_556 .
O2 K1 O2 153.02(4) 5_556 .
O2 K1 O2 90.76(12) 7 .
O3 K1 P1 80.18(9) 3_566 3_566
O3 K1 P1 95.66(8) 2_655 3_566
O3 K1 P1 95.66(8) . 3_566
O1 K1 P1 179.45(9) . 3_566
O2 K1 P1 26.02(6) 4_556 3_566
O2 K1 P1 26.02(6) 5_556 3_566
O2 K1 P1 130.06(6) 7 3_566
O2 K1 P1 130.06(6) . 3_566
O3 K1 P1 93.24(9) 3_566 .
O3 K1 P1 103.21(7) 2_655 .
O3 K1 P1 75.90(8) . .
O1 K1 P1 25.91(3) . .
O2 K1 P1 174.39(8) 4_556 .
O2 K1 P1 128.58(6) 5_556 .
O2 K1 P1 24.66(6) 7 .
O2 K1 P1 72.20(7) . .
P1 K1 P1 154.22(2) 3_566 .
O3 K1 P1 93.24(9) 3_566 2_655
O3 K1 P1 75.90(8) 2_655 2_655
O3 K1 P1 103.21(7) . 2_655
O1 K1 P1 25.91(3) . 2_655
O2 K1 P1 128.58(6) 4_556 2_655
O2 K1 P1 174.39(8) 5_556 2_655
O2 K1 P1 72.20(7) 7 2_655
O2 K1 P1 24.66(6) . 2_655
P1 K1 P1 154.22(2) 3_566 2_655
P1 K1 P1 50.12(5) . 2_655
O3 K1 P1 19.90(8) 3_566 3_567
O3 K1 P1 142.60(8) 2_655 3_567
O3 K1 P1 142.60(8) . 3_567
O1 K1 P1 80.48(9) . 3_567
O2 K1 P1 99.15(7) 4_556 3_567
O2 K1 P1 99.15(7) 5_556 3_567
O2 K1 P1 67.08(6) 7 3_567
O2 K1 P1 67.08(6) . 3_567
P1 K1 P1 100.08(4) 3_566 3_567
P1 K1 P1 75.25(4) . 3_567
P1 K1 P1 75.25(4) 2_655 3_567
O2 Cu1 O2 132.14(17) 3_556 4_556
O2 Cu1 O2 99.47(6) 3_556 1_554
O2 Cu1 O2 99.47(6) 4_556 1_554
O2 Cu1 O2 99.47(6) 3_556 2_554
O2 Cu1 O2 99.47(6) 4_556 2_554
O2 Cu1 O2 132.14(17) 1_554 2_554
O2 Cu1 K1 103.26(9) 3_556 .
O2 Cu1 K1 39.66(9) 4_556 .
O2 Cu1 K1 78.84(9) 1_554 .
O2 Cu1 K1 137.22(8) 2_554 .
O2 Cu1 K1 78.84(9) 3_556 3
O2 Cu1 K1 137.22(8) 4_556 3
O2 Cu1 K1 39.66(9) 1_554 3
O2 Cu1 K1 103.26(9) 2_554 3
K1 Cu1 K1 116.35(2) . 3
O2 Cu1 K1 39.66(9) 3_556 2
O2 Cu1 K1 103.26(9) 4_556 2
O2 Cu1 K1 137.22(8) 1_554 2
O2 Cu1 K1 78.84(9) 2_554 2
K1 Cu1 K1 96.45(4) . 2
K1 Cu1 K1 116.35(2) 3 2
O2 Cu1 K1 137.22(8) 3_556 4
O2 Cu1 K1 78.84(9) 4_556 4
O2 Cu1 K1 103.26(9) 1_554 4
O2 Cu1 K1 39.66(9) 2_554 4
K1 Cu1 K1 116.35(2) . 4
K1 Cu1 K1 96.45(4) 3 4
K1 Cu1 K1 116.35(2) 2 4
O3 P1 O2 115.46(15) 1_556 2_655
O3 P1 O2 115.46(15) 1_556 7
O2 P1 O2 108.3(2) 2_655 7
O3 P1 O1 111.4(3) 1_556 .
O2 P1 O1 102.30(16) 2_655 .
O2 P1 O1 102.30(16) 7 .
O3 P1 K1 137.60(17) 1_556 4_656
O2 P1 K1 54.18(11) 2_655 4_656
O2 P1 K1 54.18(11) 7 4_656
O1 P1 K1 111.0(2) . 4_656
O3 P1 K1 138.06(11) 1_556 2_655
O2 P1 K1 54.49(12) 2_655 2_655
O2 P1 K1 105.67(14) 7 2_655
O1 P1 K1 48.95(14) . 2_655
K1 P1 K1 74.32(4) 4_656 2_655
O3 P1 K1 138.06(11) 1_556 .
O2 P1 K1 105.67(14) 2_655 .
O2 P1 K1 54.49(12) 7 .
O1 P1 K1 48.95(14) . .
K1 P1 K1 74.32(4) 4_656 .
K1 P1 K1 63.30(5) 2_655 .
O3 P1 K1 37.52(16) 1_556 4_657
O2 P1 K1 95.68(12) 2_655 4_657
O2 P1 K1 95.68(12) 7 4_657
O1 P1 K1 148.9(2) . 4_657
K1 P1 K1 100.08(4) 4_656 4_657
K1 P1 K1 147.36(2) 2_655 4_657
K1 P1 K1 147.36(2) . 4_657
O3 P1 K1 41.38(10) 1_556 2_656
O2 P1 K1 94.40(11) 2_655 2_656
O2 P1 K1 154.55(13) 7 2_656
O1 P1 K1 83.20(17) . 2_656
K1 P1 K1 146.94(2) 4_656 2_656
K1 P1 K1 96.69(3) 2_655 2_656
K1 P1 K1 130.63(4) . 2_656
K1 P1 K1 70.21(3) 4_657 2_656
O3 P1 K1 41.38(10) 1_556 1_556
O2 P1 K1 154.55(13) 2_655 1_556
O2 P1 K1 94.40(11) 7 1_556
O1 P1 K1 83.20(17) . 1_556
K1 P1 K1 146.94(2) 4_656 1_556
K1 P1 K1 130.63(4) 2_655 1_556
K1 P1 K1 96.69(3) . 1_556
K1 P1 K1 70.21(3) 4_657 1_556
K1 P1 K1 61.26(4) 2_656 1_556
P1 O1 P1 138.7(4) . 2_655
P1 O1 K1 105.14(13) . 2_655
P1 O1 K1 105.14(13) 2_655 2_655
P1 O1 K1 105.14(13) . .
P1 O1 K1 105.14(13) 2_655 .
K1 O1 K1 84.40(17) 2_655 .
P1 O2 Cu1 130.26(19) 2_655 1_556
P1 O2 K1 99.81(13) 2_655 3_556
Cu1 O2 K1 114.50(12) 1_556 3_556
P1 O2 K1 100.85(14) 2_655 .
Cu1 O2 K1 110.91(11) 1_556 .
K1 O2 K1 94.02(9) 3_556 .
P1 O3 K1 122.6(2) 1_554 4_656
P1 O3 K1 117.83(14) 1_554 2_655
K1 O3 K1 102.92(10) 4_656 2_655
P1 O3 K1 117.83(14) 1_554 .
K1 O3 K1 102.92(10) 4_656 .
K1 O3 K1 85.94(12) 2_655 .

loop_
_geom_bond_atom_site_label_1
_geom_bond_atom_site_label_2
_geom_bond_distance
_geom_bond_site_symmetry_2
K1 O3 2.664(4) 3_566
K1 O3 2.771(3) 2_655
K1 O3 2.771(3) .
K1 O1 2.812(4) .
K1 O2 2.827(3) 4_556
K1 O2 2.827(3) 5_556
K1 O2 2.983(3) 7
K1 O2 2.983(3) .
K1 P1 3.435(2) 3_566
K1 P1 3.599(2) .
K1 P1 3.599(2) 2_655
K1 P1 3.685(2) 3_567
Cu1 O2 1.930(3) 3_556
Cu1 O2 1.930(3) 4_556
Cu1 O2 1.930(3) 1_554
Cu1 O2 1.930(3) 2_554
Cu1 K1 4.0300(13) 3
Cu1 K1 4.0300(13) 2
Cu1 K1 4.0300(13) 4
P1 O3 1.488(4) 1_556
P1 O2 1.529(3) 2_655
P1 O2 1.529(3) 7
P1 O1 1.629(2) .
P1 K1 3.435(2) 4_656
P1 K1 3.599(2) 2_655
P1 K1 3.685(2) 4_657
P1 K1 3.707(2) 2_656
P1 K1 3.707(2) 1_556
O1 P1 1.629(2) 2_655
O1 K1 2.812(4) 2_655
O2 P1 1.529(3) 2_655
O2 Cu1 1.930(3) 1_556
O2 K1 2.827(3) 3_556
O3 P1 1.488(4) 1_554
O3 K1 2.664(4) 4_656
O3 K1 2.771(3) 2_655
